data_4084852
loop_
_publ_author_name
'Dang, Liang'
'Song, Haibin'
'Wang, Baiquan'

_publ_section_title
;
 Synthesis, Structures, and Norbornene Polymerization Behavior
 ofo-Aryloxide-Substituted NHC-Ligated \s, \p-Cycloalkenyl Palladium
 Complexes
;
_journal_issue 23
_journal_name_full Organometallics
_journal_page_first 6812
_journal_paper_doi 10.1021/om500839w
_journal_volume 33
_journal_year 2014
_chemical_formula_sum 'C39 H52 Cl2 N2 O2 Pd'
_chemical_formula_weight 758.13
_chemical_name_systematic
; 
 ? 
;
_space_group_IT_number 2
_symmetry_cell_setting triclinic
_symmetry_space_group_name_Hall '-P 1'
_symmetry_space_group_name_H-M 'P -1'
_atom_sites_solution_hydrogens geom
_atom_sites_solution_primary direct
_atom_sites_solution_secondary difmap
_audit_creation_method SHELXL-97
_cell_angle_alpha 97.91(3)
_cell_angle_beta 91.96(3)
_cell_angle_gamma 93.28(3)
_cell_formula_units_Z 2
_cell_length_a 9.953(2)
_cell_length_b 10.337(2)
_cell_length_c 18.160(4)
_cell_measurement_reflns_used 6195
_cell_measurement_temperature 113(2)
_cell_measurement_theta_max 27.9544
_cell_measurement_theta_min 1.9929
_cell_volume 1845.9(7)
_computing_cell_refinement crystalclear
_computing_data_collection crystalclear
_computing_data_reduction crystalclear
_computing_molecular_graphics 'Bruker SHELXTL'
_computing_publication_material 'Bruker SHELXTL'
_computing_structure_refinement 'SHELXL-97 (Sheldrick, 1997)'
_computing_structure_solution 'SHELXS-97 (Sheldrick, 1990)'
_diffrn_ambient_temperature 113(2)
_diffrn_detector_area_resol_mean 7.31
_diffrn_measured_fraction_theta_full 0.967
_diffrn_measured_fraction_theta_max 0.967
_diffrn_measurement_device_type 'rigaku saturn'
_diffrn_measurement_method '\w scans'
_diffrn_radiation_monochromator multilayer
_diffrn_radiation_source 'rotating anode'
_diffrn_radiation_type MoK\a
_diffrn_radiation_wavelength 0.71073
_diffrn_reflns_av_R_equivalents 0.0369
_diffrn_reflns_av_sigmaI/netI 0.0512
_diffrn_reflns_limit_h_max 11
_diffrn_reflns_limit_h_min -10
_diffrn_reflns_limit_k_max 10
_diffrn_reflns_limit_k_min -12
_diffrn_reflns_limit_l_max 19
_diffrn_reflns_limit_l_min -21
_diffrn_reflns_number 15096
_diffrn_reflns_theta_full 25.01
_diffrn_reflns_theta_max 25.01
_diffrn_reflns_theta_min 1.99
_diffrn_standards_decay_% 0
_diffrn_standards_interval_count 0
_diffrn_standards_interval_time 0
_diffrn_standards_number 0
_exptl_absorpt_coefficient_mu 0.683
_exptl_absorpt_correction_T_max 0.9226
_exptl_absorpt_correction_T_min 0.8755
_exptl_absorpt_correction_type multi-scan
_exptl_absorpt_process_details crystalclear
_exptl_crystal_colour colorless
_exptl_crystal_density_diffrn 1.364
_exptl_crystal_density_method 'not measured'
_exptl_crystal_description prism
_exptl_crystal_F_000 792
_exptl_crystal_size_max 0.20
_exptl_crystal_size_mid 0.18
_exptl_crystal_size_min 0.12
_refine_diff_density_max 0.977
_refine_diff_density_min -0.961
_refine_diff_density_rms 0.097
_refine_ls_extinction_coef 0.0125(10)
_refine_ls_extinction_expression Fc^*^=kFc[1+0.001xFc^2^\l^3^/sin(2\q)]^-1/4^
_refine_ls_extinction_method SHELXL
_refine_ls_goodness_of_fit_ref 1.046
_refine_ls_hydrogen_treatment constr
_refine_ls_matrix_type full
_refine_ls_number_parameters 457
_refine_ls_number_reflns 6301
_refine_ls_number_restraints 42
_refine_ls_restrained_S_all 1.066
_refine_ls_R_factor_all 0.0522
_refine_ls_R_factor_gt 0.0473
_refine_ls_shift/su_max 0.002
_refine_ls_shift/su_mean 0.000
_refine_ls_structure_factor_coef Fsqd
_refine_ls_weighting_details 'calc w=1/[\s^2^(Fo^2^)+(0.0570P)^2^+3.1397P] where P=(Fo^2^+2Fc^2^)/3'
_refine_ls_weighting_scheme calc
_refine_ls_wR_factor_gt 0.1100
_refine_ls_wR_factor_ref 0.1133
_reflns_number_gt 5736
_reflns_number_total 6301
_reflns_threshold_expression >2sigma(I)
_cod_data_source_file om500839w_si_002.cif
_cod_data_source_block r130612c
_cod_depositor_comments
;
The following automatic conversions were performed:

'_symmetry_cell_setting' value 'Triclinic' changed to 'triclinic'
according to
/home/saulius/struct/COD-crude-data--automatic-downloads/rss-feeds/ACS/lib/dictionaries/cif_core.dic
dictionary named 'cif_core.dic' version 2.4.2 from
2011-04-26.

'_exptl_absorpt_correction_type' value 'MULTI-SCAN'
changed to 'multi-scan' according to
/home/saulius/struct/COD-crude-data--automatic-downloads/rss-feeds/ACS/lib/dictionaries/cif_core.dic
dictionary named 'cif_core.dic' version 2.4.2 from 2011-04-26.

Automatic conversion script
Id: cif_fix_values 2935 2014-11-11 08:27:57Z andrius 

 Adding full bibliography for 4084851--4084854.cif.
;
_cod_original_cell_volume 1846.0(6)
_cod_original_sg_symbol_H-M P-1
_cod_database_code 4084852

loop_
_symmetry_equiv_pos_as_xyz
'x, y, z'
'-x, -y, -z'

loop_
_atom_site_label
_atom_site_type_symbol
_atom_site_fract_x
_atom_site_fract_y
_atom_site_fract_z
_atom_site_U_iso_or_equiv
_atom_site_adp_type
_atom_site_occupancy
_atom_site_symmetry_multiplicity
_atom_site_calc_flag
_atom_site_refinement_flags
_atom_site_disorder_assembly
_atom_site_disorder_group
Pd1 Pd 0.59974(3) 0.83330(3) 0.679400(14) 0.01596(13) Uani 1 1 d . . .
O1 O 0.4882(3) 1.0017(2) 0.71199(13) 0.0193(6) Uani 1 1 d . . .
O2 O 0.8613(3) 0.5859(3) 0.75015(14) 0.0232(6) Uani 1 1 d . . .
N1 N 0.8459(3) 0.9625(3) 0.61274(16) 0.0163(7) Uani 1 1 d . . .
N2 N 0.7645(3) 1.0823(3) 0.70421(16) 0.0161(6) Uani 1 1 d . . .
C1 C 0.8614(4) 0.8594(4) 0.55196(18) 0.0159(8) Uani 1 1 d . . .
C2 C 0.7625(4) 0.8382(4) 0.4943(2) 0.0200(8) Uani 1 1 d . . .
C3 C 0.7782(4) 0.7347(4) 0.43769(19) 0.0197(8) Uani 1 1 d . . .
H3 H 0.7116 0.7167 0.3983 0.024 Uiso 1 1 calc R . .
C4 C 0.8872(4) 0.6574(4) 0.43696(19) 0.0196(8) Uani 1 1 d . . .
C5 C 0.9860(4) 0.6857(4) 0.4941(2) 0.0185(8) Uani 1 1 d . . .
H5 H 1.0620 0.6340 0.4935 0.022 Uiso 1 1 calc R . .
C6 C 0.9763(4) 0.7883(4) 0.55215(19) 0.0173(8) Uani 1 1 d . . .
C7 C 1.0855(4) 0.8179(4) 0.6129(2) 0.0230(9) Uani 1 1 d . . .
H7A H 1.1394 0.8971 0.6057 0.035 Uiso 1 1 calc R . .
H7B H 1.1436 0.7442 0.6112 0.035 Uiso 1 1 calc R . .
H7C H 1.0444 0.8315 0.6615 0.035 Uiso 1 1 calc R . .
C8 C 0.6440(4) 0.9213(4) 0.4921(2) 0.0276(9) Uani 1 1 d . . .
H8A H 0.5774 0.8954 0.5266 0.041 Uiso 1 1 calc R . .
H8B H 0.6033 0.9093 0.4415 0.041 Uiso 1 1 calc R . .
H8C H 0.6741 1.0135 0.5066 0.041 Uiso 1 1 calc R . .
C9 C 0.8986(4) 0.5466(4) 0.3738(2) 0.0256(9) Uani 1 1 d . . .
H9A H 0.8175 0.4872 0.3704 0.038 Uiso 1 1 calc R . .
H9B H 0.9778 0.4983 0.3833 0.038 Uiso 1 1 calc R . .
H9C H 0.9077 0.5825 0.3269 0.038 Uiso 1 1 calc R . .
C10 C 0.9155(4) 1.0834(4) 0.6188(2) 0.0208(8) Uani 1 1 d . . .
H10 H 0.9857 1.1081 0.5884 0.025 Uiso 1 1 calc R . .
C11 C 0.8646(4) 1.1596(4) 0.6762(2) 0.0193(8) Uani 1 1 d . . .
H11 H 0.8916 1.2483 0.6940 0.023 Uiso 1 1 calc R . .
C12 C 0.7526(4) 0.9603(4) 0.66560(19) 0.0163(8) Uani 1 1 d . . .
C13 C 0.6827(4) 1.1327(3) 0.76481(18) 0.0158(8) Uani 1 1 d . . .
C14 C 0.5440(4) 1.0961(3) 0.76197(18) 0.0157(8) Uani 1 1 d . . .
C15 C 0.4673(4) 1.1686(4) 0.81739(19) 0.0177(8) Uani 1 1 d . . .
C16 C 0.5353(4) 1.2573(4) 0.8725(2) 0.0207(8) Uani 1 1 d . . .
H16 H 0.4832 1.3036 0.9090 0.025 Uiso 1 1 calc R . .
C17 C 0.6755(4) 1.2834(4) 0.8781(2) 0.0248(9) Uani 1 1 d . A .
C18 C 0.7476(4) 1.2203(4) 0.8219(2) 0.0218(8) Uani 1 1 d . . .
H18 H 0.8425 1.2367 0.8222 0.026 Uiso 1 1 calc R . .
C19 C 0.3136(4) 1.1464(4) 0.8167(2) 0.0216(8) Uani 1 1 d . . .
C20 C 0.2525(5) 1.1629(5) 0.7403(2) 0.0397(12) Uani 1 1 d . . .
H20A H 0.2694 1.2537 0.7314 0.060 Uiso 1 1 calc R . .
H20B H 0.1552 1.1415 0.7389 0.060 Uiso 1 1 calc R . .
H20C H 0.2938 1.1042 0.7017 0.060 Uiso 1 1 calc R . .
C21 C 0.2757(5) 1.0097(5) 0.8359(3) 0.0471(14) Uani 1 1 d . . .
H21A H 0.3115 0.9437 0.7989 0.071 Uiso 1 1 calc R . .
H21B H 0.1774 0.9961 0.8356 0.071 Uiso 1 1 calc R . .
H21C H 0.3140 1.0017 0.8854 0.071 Uiso 1 1 calc R . .
C22 C 0.2484(4) 1.2451(4) 0.8740(2) 0.0296(10) Uani 1 1 d . . .
H22A H 0.2785 1.2326 0.9243 0.044 Uiso 1 1 calc R . .
H22B H 0.1502 1.2310 0.8686 0.044 Uiso 1 1 calc R . .
H22C H 0.2752 1.3343 0.8654 0.044 Uiso 1 1 calc R . .
C23 C 0.7434(5) 1.3801(5) 0.9423(2) 0.0460(14) Uani 1 1 d D . .
C24 C 0.8919(7) 1.3460(8) 0.9573(4) 0.038(2) Uani 0.612(12) 1 d PDU A 1
H24A H 0.9449 1.3591 0.9141 0.057 Uiso 0.612(12) 1 calc PR A 1
H24B H 0.8932 1.2545 0.9657 0.057 Uiso 0.612(12) 1 calc PR A 1
H24C H 0.9306 1.4030 1.0014 0.057 Uiso 0.612(12) 1 calc PR A 1
C25 C 0.7331(13) 1.5198(8) 0.9308(6) 0.046(3) Uani 0.612(12) 1 d PDU A 1
H25A H 0.6380 1.5382 0.9253 0.068 Uiso 0.612(12) 1 calc PR A 1
H25B H 0.7792 1.5355 0.8857 0.068 Uiso 0.612(12) 1 calc PR A 1
H25C H 0.7753 1.5773 0.9737 0.068 Uiso 0.612(12) 1 calc PR A 1
C26 C 0.7083(14) 1.3468(14) 1.0176(5) 0.057(4) Uani 0.612(12) 1 d PDU A 1
H26A H 0.7472 1.4156 1.0562 0.086 Uiso 0.612(12) 1 calc PR A 1
H26B H 0.7445 1.2631 1.0247 0.086 Uiso 0.612(12) 1 calc PR A 1
H26C H 0.6101 1.3402 1.0209 0.086 Uiso 0.612(12) 1 calc PR A 1
C24' C 0.8840(10) 1.4317(12) 0.9149(7) 0.039(4) Uani 0.388(12) 1 d PDU A 2
H24D H 0.8739 1.4447 0.8626 0.059 Uiso 0.388(12) 1 calc PR A 2
H24E H 0.9510 1.3672 0.9200 0.059 Uiso 0.388(12) 1 calc PR A 2
H24F H 0.9138 1.5149 0.9452 0.059 Uiso 0.388(12) 1 calc PR A 2
C25' C 0.6764(14) 1.5127(10) 0.9325(8) 0.030(3) Uani 0.388(12) 1 d PDU A 2
H25D H 0.7155 1.5829 0.9703 0.045 Uiso 0.388(12) 1 calc PR A 2
H25E H 0.5791 1.5019 0.9385 0.045 Uiso 0.388(12) 1 calc PR A 2
H25F H 0.6932 1.5352 0.8828 0.045 Uiso 0.388(12) 1 calc PR A 2
C26' C 0.6674(15) 1.3599(18) 1.0150(6) 0.027(4) Uani 0.388(12) 1 d PDU A 2
H26D H 0.7105 1.4178 1.0576 0.040 Uiso 0.388(12) 1 calc PR A 2
H26E H 0.6712 1.2687 1.0237 0.040 Uiso 0.388(12) 1 calc PR A 2
H26F H 0.5731 1.3807 1.0090 0.040 Uiso 0.388(12) 1 calc PR A 2
C27 C 0.4343(4) 0.6841(4) 0.6342(2) 0.0223(8) Uani 1 1 d . . .
H27 H 0.4171 0.7407 0.5984 0.027 Uiso 1 1 calc R . .
C28 C 0.4069(4) 0.7110(4) 0.7069(2) 0.0252(9) Uani 1 1 d . . .
H28 H 0.3771 0.7923 0.7292 0.030 Uiso 1 1 calc R . .
C29 C 0.4292(4) 0.5966(4) 0.7484(2) 0.0251(9) Uani 1 1 d . . .
H29A H 0.3424 0.5585 0.7633 0.030 Uiso 1 1 calc R . .
H29B H 0.4880 0.6241 0.7935 0.030 Uiso 1 1 calc R . .
C30 C 0.4979(4) 0.4963(4) 0.6925(2) 0.0202(8) Uani 1 1 d . . .
H30 H 0.4448 0.4101 0.6863 0.024 Uiso 1 1 calc R . .
C31 C 0.6478(4) 0.4756(4) 0.7072(2) 0.0199(8) Uani 1 1 d . . .
H31 H 0.6651 0.4086 0.7406 0.024 Uiso 1 1 calc R . .
C32 C 0.6949(4) 0.4410(4) 0.6274(2) 0.0236(9) Uani 1 1 d . . .
H32A H 0.7938 0.4355 0.6255 0.028 Uiso 1 1 calc R . .
H32B H 0.6484 0.3599 0.6008 0.028 Uiso 1 1 calc R . .
C33 C 0.6461(4) 0.5653(4) 0.5999(2) 0.0198(8) Uani 1 1 d . . .
H33 H 0.6658 0.5745 0.5472 0.024 Uiso 1 1 calc R . .
C34 C 0.4952(4) 0.5539(4) 0.6166(2) 0.0209(8) Uani 1 1 d . . .
H34 H 0.4418 0.4947 0.5765 0.025 Uiso 1 1 calc R . .
C35 C 0.7123(4) 0.6754(4) 0.65941(19) 0.0165(8) Uani 1 1 d . . .
H35 H 0.8038 0.7032 0.6441 0.020 Uiso 1 1 calc R . .
C36 C 0.7247(4) 0.6079(4) 0.7305(2) 0.0194(8) Uani 1 1 d . . .
H36 H 0.6814 0.6591 0.7731 0.023 Uiso 1 1 calc R . .
C37 C 0.9272(4) 0.6975(4) 0.7942(2) 0.0235(9) Uani 1 1 d . . .
H37A H 0.8828 0.7158 0.8422 0.028 Uiso 1 1 calc R . .
H37B H 0.9220 0.7750 0.7680 0.028 Uiso 1 1 calc R . .
C38 C 1.0729(4) 0.6700(5) 0.8080(3) 0.0350(11) Uani 1 1 d . . .
H38A H 1.0772 0.5912 0.8322 0.052 Uiso 1 1 calc R . .
H38B H 1.1186 0.7445 0.8402 0.052 Uiso 1 1 calc R . .
H38C H 1.1174 0.6565 0.7605 0.052 Uiso 1 1 calc R . .
Cl1 Cl 0.5753(3) 0.84025(16) 0.93313(10) 0.0927(7) Uani 1 1 d . . .
Cl2 Cl 0.8455(2) 0.9595(2) 0.94878(10) 0.0871(6) Uani 1 1 d . . .
C39 C 0.6878(8) 0.9537(7) 0.9032(4) 0.076(2) Uani 1 1 d . . .
H39A H 0.6513 1.0413 0.9120 0.091 Uiso 1 1 calc R . .
H39B H 0.6979 0.9311 0.8490 0.091 Uiso 1 1 calc R . .

loop_
_atom_site_aniso_label
_atom_site_aniso_U_11
_atom_site_aniso_U_22
_atom_site_aniso_U_33
_atom_site_aniso_U_23
_atom_site_aniso_U_13
_atom_site_aniso_U_12
Pd1 0.01122(18) 0.01705(19) 0.01879(17) -0.00035(11) 0.00173(10) 0.00000(11)
O1 0.0141(14) 0.0195(14) 0.0227(13) -0.0036(10) -0.0008(10) 0.0036(11)
O2 0.0120(14) 0.0280(16) 0.0286(14) 0.0004(11) -0.0044(11) 0.0037(11)
N1 0.0135(16) 0.0164(17) 0.0194(15) 0.0032(12) 0.0015(12) 0.0010(13)
N2 0.0113(16) 0.0180(17) 0.0193(15) 0.0021(12) 0.0008(12) 0.0037(13)
C1 0.0133(19) 0.020(2) 0.0143(16) 0.0021(14) 0.0043(13) 0.0000(15)
C2 0.016(2) 0.026(2) 0.0195(18) 0.0064(15) 0.0038(15) 0.0042(16)
C3 0.014(2) 0.026(2) 0.0178(17) 0.0028(15) -0.0001(14) -0.0028(16)
C4 0.022(2) 0.019(2) 0.0183(18) 0.0027(15) 0.0069(15) -0.0017(16)
C5 0.014(2) 0.020(2) 0.0234(19) 0.0068(15) 0.0062(15) 0.0038(16)
C6 0.017(2) 0.018(2) 0.0178(17) 0.0061(14) 0.0035(14) 0.0014(15)
C7 0.015(2) 0.027(2) 0.027(2) 0.0014(16) -0.0024(15) 0.0068(17)
C8 0.018(2) 0.039(3) 0.027(2) 0.0047(17) -0.0015(16) 0.0120(19)
C9 0.025(2) 0.023(2) 0.027(2) -0.0027(16) 0.0065(17) -0.0011(17)
C10 0.016(2) 0.021(2) 0.027(2) 0.0084(16) 0.0043(15) 0.0010(16)
C11 0.015(2) 0.013(2) 0.030(2) 0.0038(15) 0.0027(15) 0.0000(15)
C12 0.0135(19) 0.018(2) 0.0173(17) 0.0005(14) -0.0008(14) 0.0026(15)
C13 0.017(2) 0.0147(19) 0.0159(17) 0.0028(14) 0.0023(14) 0.0033(15)
C14 0.018(2) 0.0154(19) 0.0140(16) 0.0009(14) -0.0005(14) 0.0057(15)
C15 0.021(2) 0.017(2) 0.0153(17) 0.0048(14) 0.0005(14) 0.0033(16)
C16 0.021(2) 0.022(2) 0.0187(18) -0.0012(15) 0.0021(15) 0.0094(17)
C17 0.022(2) 0.024(2) 0.025(2) -0.0080(16) -0.0052(16) 0.0019(17)
C18 0.014(2) 0.021(2) 0.028(2) -0.0020(16) -0.0006(15) -0.0005(16)
C19 0.015(2) 0.030(2) 0.0188(18) -0.0032(15) 0.0035(15) 0.0039(17)
C20 0.021(2) 0.067(4) 0.028(2) -0.008(2) -0.0053(18) 0.015(2)
C21 0.041(3) 0.036(3) 0.060(3) -0.008(2) 0.030(3) -0.009(2)
C22 0.019(2) 0.040(3) 0.027(2) -0.0070(18) 0.0044(16) 0.0036(19)
C23 0.025(3) 0.053(3) 0.048(3) -0.035(2) -0.002(2) 0.000(2)
C24 0.030(4) 0.040(4) 0.039(4) -0.012(3) -0.010(3) 0.001(3)
C25 0.052(5) 0.044(4) 0.037(4) 0.001(3) 0.002(4) -0.019(4)
C26 0.070(6) 0.055(5) 0.045(5) 0.000(3) -0.038(4) 0.024(4)
C24' 0.039(5) 0.037(5) 0.038(5) -0.005(4) -0.005(4) 0.000(4)
C25' 0.034(5) 0.028(5) 0.022(4) -0.007(3) 0.008(4) -0.024(4)
C26' 0.025(5) 0.031(5) 0.024(5) 0.001(4) -0.016(4) 0.008(4)
C27 0.014(2) 0.018(2) 0.035(2) 0.0073(16) -0.0061(16) -0.0047(16)
C28 0.012(2) 0.023(2) 0.038(2) -0.0015(17) 0.0023(16) -0.0046(16)
C29 0.014(2) 0.032(2) 0.028(2) 0.0036(17) 0.0052(16) -0.0041(17)
C30 0.015(2) 0.020(2) 0.0242(19) 0.0031(15) 0.0001(15) -0.0047(16)
C31 0.017(2) 0.020(2) 0.0235(19) 0.0061(15) -0.0006(15) 0.0003(16)
C32 0.021(2) 0.019(2) 0.029(2) -0.0022(16) 0.0027(16) -0.0004(16)
C33 0.020(2) 0.020(2) 0.0184(18) 0.0009(15) 0.0016(15) -0.0029(16)
C34 0.018(2) 0.022(2) 0.0224(19) 0.0026(15) -0.0044(15) 0.0004(16)
C35 0.0132(19) 0.016(2) 0.0201(18) 0.0021(14) 0.0025(14) -0.0028(15)
C36 0.0120(19) 0.022(2) 0.0234(19) 0.0012(15) 0.0020(14) 0.0007(16)
C37 0.015(2) 0.028(2) 0.026(2) 0.0020(16) -0.0036(15) -0.0003(17)
C38 0.018(2) 0.043(3) 0.042(3) 0.001(2) -0.0094(18) -0.001(2)
Cl1 0.163(2) 0.0439(10) 0.0718(11) 0.0245(8) -0.0223(12) -0.0115(11)
Cl2 0.0987(15) 0.0969(14) 0.0642(10) -0.0040(9) -0.0085(9) 0.0378(12)
C39 0.097(6) 0.065(4) 0.075(4) 0.037(4) -0.001(4) 0.021(4)

loop_
_atom_type_symbol
_atom_type_description
_atom_type_scat_dispersion_real
_atom_type_scat_dispersion_imag
_atom_type_scat_source
C C 0.0033 0.0016 'International Tables Vol C Tables 4.2.6.8 and 6.1.1.4'
H H 0.0000 0.0000 'International Tables Vol C Tables 4.2.6.8 and 6.1.1.4'
N N 0.0061 0.0033 'International Tables Vol C Tables 4.2.6.8 and 6.1.1.4'
O O 0.0106 0.0060 'International Tables Vol C Tables 4.2.6.8 and 6.1.1.4'
Cl Cl 0.1484 0.1585 'International Tables Vol C Tables 4.2.6.8 and 6.1.1.4'
Pd Pd -0.9988 1.0072 'International Tables Vol C Tables 4.2.6.8 and 6.1.1.4'

loop_
_geom_angle_atom_site_label_1
_geom_angle_atom_site_label_2
_geom_angle_atom_site_label_3
_geom_angle
C12 Pd1 C35 93.59(15)
C12 Pd1 O1 86.05(13)
C35 Pd1 O1 174.21(12)
C12 Pd1 C27 151.63(14)
C35 Pd1 C27 81.59(15)
O1 Pd1 C27 101.43(13)
C12 Pd1 C28 171.28(14)
C35 Pd1 C28 94.32(15)
O1 Pd1 C28 85.71(13)
C27 Pd1 C28 34.18(14)
C14 O1 Pd1 118.6(2)
C37 O2 C36 111.8(3)
C12 N1 C10 111.3(3)
C12 N1 C1 125.4(3)
C10 N1 C1 122.9(3)
C12 N2 C11 111.1(3)
C12 N2 C13 126.4(3)
C11 N2 C13 122.5(3)
C6 C1 C2 122.9(3)
C6 C1 N1 118.6(3)
C2 C1 N1 118.5(3)
C3 C2 C1 116.9(4)
C3 C2 C8 120.6(4)
C1 C2 C8 122.5(3)
C4 C3 C2 122.4(4)
C4 C3 H3 118.8
C2 C3 H3 118.8
C3 C4 C5 118.6(3)
C3 C4 C9 119.8(4)
C5 C4 C9 121.6(4)
C4 C5 C6 121.7(4)
C4 C5 H5 119.2
C6 C5 H5 119.2
C1 C6 C5 117.3(3)
C1 C6 C7 122.0(3)
C5 C6 C7 120.7(3)
C6 C7 H7A 109.5
C6 C7 H7B 109.5
H7A C7 H7B 109.5
C6 C7 H7C 109.5
H7A C7 H7C 109.5
H7B C7 H7C 109.5
C2 C8 H8A 109.5
C2 C8 H8B 109.5
H8A C8 H8B 109.5
C2 C8 H8C 109.5
H8A C8 H8C 109.5
H8B C8 H8C 109.5
C4 C9 H9A 109.5
C4 C9 H9B 109.5
H9A C9 H9B 109.5
C4 C9 H9C 109.5
H9A C9 H9C 109.5
H9B C9 H9C 109.5
C11 C10 N1 106.8(3)
C11 C10 H10 126.6
N1 C10 H10 126.6
C10 C11 N2 106.5(3)
C10 C11 H11 126.8
N2 C11 H11 126.8
N2 C12 N1 104.3(3)
N2 C12 Pd1 121.8(3)
N1 C12 Pd1 132.8(3)
C18 C13 C14 123.8(3)
C18 C13 N2 116.6(3)
C14 C13 N2 119.5(3)
O1 C14 C13 122.3(3)
O1 C14 C15 122.4(3)
C13 C14 C15 115.3(3)
C16 C15 C14 118.8(3)
C16 C15 C19 120.5(3)
C14 C15 C19 120.7(3)
C15 C16 C17 124.6(3)
C15 C16 H16 117.7
C17 C16 H16 117.7
C18 C17 C16 116.3(3)
C18 C17 C23 122.3(4)
C16 C17 C23 121.4(3)
C17 C18 C13 120.7(4)
C17 C18 H18 119.6
C13 C18 H18 119.6
C20 C19 C21 110.7(4)
C20 C19 C15 109.9(3)
C21 C19 C15 109.8(4)
C20 C19 C22 106.6(3)
C21 C19 C22 107.0(3)
C15 C19 C22 112.8(3)
C19 C20 H20A 109.5
C19 C20 H20B 109.5
H20A C20 H20B 109.5
C19 C20 H20C 109.5
H20A C20 H20C 109.5
H20B C20 H20C 109.5
C19 C21 H21A 109.5
C19 C21 H21B 109.5
H21A C21 H21B 109.5
C19 C21 H21C 109.5
H21A C21 H21C 109.5
H21B C21 H21C 109.5
C19 C22 H22A 109.5
C19 C22 H22B 109.5
H22A C22 H22B 109.5
C19 C22 H22C 109.5
H22A C22 H22C 109.5
H22B C22 H22C 109.5
C25 C23 C26 116.4(7)
C25 C23 C17 112.7(6)
C26 C23 C17 112.8(6)
C25 C23 C24 112.5(6)
C26 C23 C24 89.7(7)
C17 C23 C24 110.7(4)
C25 C23 C26' 107.5(8)
C26 C23 C26' 16.2(8)
C17 C23 C26' 107.3(7)
C24 C23 C26' 105.8(8)
C25 C23 C25' 21.0(5)
C26 C23 C25' 107.1(8)
C17 C23 C25' 102.6(6)
C24 C23 C25' 133.0(7)
C26' C23 C25' 94.4(9)
C25 C23 C24' 71.9(7)
C26 C23 C24' 129.2(8)
C17 C23 C24' 107.6(5)
C24 C23 C24' 46.9(6)
C26' C23 C24' 142.0(8)
C25' C23 C24' 92.3(8)
C23 C24 H24A 109.5
C23 C24 H24B 109.5
C23 C24 H24C 109.5
C23 C25 H25A 109.5
C23 C25 H25B 109.5
C23 C25 H25C 109.5
C23 C26 H26A 109.5
C23 C26 H26B 109.5
C23 C26 H26C 109.5
C23 C24' H24D 109.5
C23 C24' H24E 109.5
H24D C24' H24E 109.5
C23 C24' H24F 109.5
H24D C24' H24F 109.5
H24E C24' H24F 109.5
C23 C25' H25D 109.5
C23 C25' H25E 109.5
H25D C25' H25E 109.5
C23 C25' H25F 109.5
H25D C25' H25F 109.5
H25E C25' H25F 109.5
C23 C26' H26D 109.5
C23 C26' H26E 109.5
H26D C26' H26E 109.5
C23 C26' H26F 109.5
H26D C26' H26F 109.5
H26E C26' H26F 109.5
C28 C27 C34 112.1(4)
C28 C27 Pd1 77.0(2)
C34 C27 Pd1 108.0(2)
C28 C27 H27 124.0
C34 C27 H27 124.0
Pd1 C27 H27 85.7
C27 C28 C29 112.1(4)
C27 C28 Pd1 68.8(2)
C29 C28 Pd1 116.7(3)
C27 C28 H28 123.9
C29 C28 H28 123.9
Pd1 C28 H28 85.4
C28 C29 C30 104.9(3)
C28 C29 H29A 110.8
C30 C29 H29A 110.8
C28 C29 H29B 110.8
C30 C29 H29B 110.8
H29A C29 H29B 108.8
C31 C30 C29 118.0(3)
C31 C30 C34 103.8(3)
C29 C30 C34 105.6(3)
C31 C30 H30 109.7
C29 C30 H30 109.7
C34 C30 H30 109.7
C36 C31 C32 100.8(3)
C36 C31 C30 109.6(3)
C32 C31 C30 101.4(3)
C36 C31 H31 114.5
C32 C31 H31 114.5
C30 C31 H31 114.5
C33 C32 C31 95.0(3)
C33 C32 H32A 112.7
C31 C32 H32A 112.7
C33 C32 H32B 112.7
C31 C32 H32B 112.7
H32A C32 H32B 110.2
C32 C33 C34 101.0(3)
C32 C33 C35 102.1(3)
C34 C33 C35 106.3(3)
C32 C33 H33 115.2
C34 C33 H33 115.2
C35 C33 H33 115.2
C27 C34 C33 113.6(3)
C27 C34 C30 104.7(3)
C33 C34 C30 102.2(3)
C27 C34 H34 111.9
C33 C34 H34 111.9
C30 C34 H34 111.9
C36 C35 C33 103.6(3)
C36 C35 Pd1 109.8(2)
C33 C35 Pd1 113.4(3)
C36 C35 H35 109.9
C33 C35 H35 109.9
Pd1 C35 H35 109.9
O2 C36 C31 108.7(3)
O2 C36 C35 112.6(3)
C31 C36 C35 102.9(3)
O2 C36 H36 110.8
C31 C36 H36 110.8
C35 C36 H36 110.8
O2 C37 C38 108.6(3)
O2 C37 H37A 110.0
C38 C37 H37A 110.0
O2 C37 H37B 110.0
C38 C37 H37B 110.0
H37A C37 H37B 108.4
C37 C38 H38A 109.5
C37 C38 H38B 109.5
H38A C38 H38B 109.5
C37 C38 H38C 109.5
H38A C38 H38C 109.5
H38B C38 H38C 109.5
Cl1 C39 Cl2 112.1(3)
Cl1 C39 H39A 109.2
Cl2 C39 H39A 109.2
Cl1 C39 H39B 109.2
Cl2 C39 H39B 109.2
H39A C39 H39B 107.9

loop_
_geom_bond_atom_site_label_1
_geom_bond_atom_site_label_2
_geom_bond_distance
Pd1 C12 1.997(4)
Pd1 C35 2.031(4)
Pd1 O1 2.144(3)
Pd1 C27 2.244(4)
Pd1 C28 2.344(4)
O1 C14 1.320(4)
O2 C37 1.423(5)
O2 C36 1.432(5)
N1 C12 1.360(5)
N1 C10 1.383(5)
N1 C1 1.444(5)
N2 C12 1.352(5)
N2 C11 1.395(5)
N2 C13 1.448(4)
C1 C6 1.394(5)
C1 C2 1.398(5)
C2 C3 1.397(5)
C2 C8 1.501(6)
C3 C4 1.383(6)
C3 H3 0.9500
C4 C5 1.393(5)
C4 C9 1.518(5)
C5 C6 1.399(5)
C5 H5 0.9500
C6 C7 1.511(5)
C7 H7A 0.9800
C7 H7B 0.9800
C7 H7C 0.9800
C8 H8A 0.9800
C8 H8B 0.9800
C8 H8C 0.9800
C9 H9A 0.9800
C9 H9B 0.9800
C9 H9C 0.9800
C10 C11 1.348(5)
C10 H10 0.9500
C11 H11 0.9500
C13 C18 1.393(5)
C13 C14 1.408(5)
C14 C15 1.438(5)
C15 C16 1.390(5)
C15 C19 1.533(5)
C16 C17 1.403(6)
C16 H16 0.9500
C17 C18 1.379(5)
C17 C23 1.537(5)
C18 H18 0.9500
C19 C20 1.531(6)
C19 C21 1.531(6)
C19 C22 1.540(5)
C20 H20A 0.9800
C20 H20B 0.9800
C20 H20C 0.9800
C21 H21A 0.9800
C21 H21B 0.9800
C21 H21C 0.9800
C22 H22A 0.9800
C22 H22B 0.9800
C22 H22C 0.9800
C23 C25 1.496(8)
C23 C26 1.503(9)
C23 C24 1.562(7)
C23 C26' 1.577(9)
C23 C25' 1.587(9)
C23 C24' 1.589(8)
C24 H24A 0.9800
C24 H24B 0.9800
C24 H24C 0.9800
C25 H25A 0.9800
C25 H25B 0.9800
C25 H25C 0.9800
C26 H26A 0.9800
C26 H26B 0.9800
C26 H26C 0.9800
C24' H24D 0.9800
C24' H24E 0.9800
C24' H24F 0.9800
C25' H25D 0.9800
C25' H25E 0.9800
C25' H25F 0.9800
C26' H26D 0.9800
C26' H26E 0.9800
C26' H26F 0.9800
C27 C28 1.352(6)
C27 C34 1.506(6)
C27 H27 0.9500
C28 C29 1.510(6)
C28 H28 0.9500
C29 C30 1.553(5)
C29 H29A 0.9900
C29 H29B 0.9900
C30 C31 1.539(5)
C30 C34 1.575(5)
C30 H30 1.0000
C31 C36 1.528(5)
C31 C32 1.539(5)
C31 H31 1.0000
C32 C33 1.539(6)
C32 H32A 0.9900
C32 H32B 0.9900
C33 C34 1.543(5)
C33 C35 1.556(5)
C33 H33 1.0000
C34 H34 1.0000
C35 C36 1.555(5)
C35 H35 1.0000
C36 H36 1.0000
C37 C38 1.513(6)
C37 H37A 0.9900
C37 H37B 0.9900
C38 H38A 0.9800
C38 H38B 0.9800
C38 H38C 0.9800
Cl1 C39 1.730(7)
Cl2 C39 1.743(8)
C39 H39A 0.9900
C39 H39B 0.9900

loop_
_geom_torsion_atom_site_label_1
_geom_torsion_atom_site_label_2
_geom_torsion_atom_site_label_3
_geom_torsion_atom_site_label_4
_geom_torsion
C12 Pd1 O1 C14 -49.2(3)
C35 Pd1 O1 C14 37.5(13)
C27 Pd1 O1 C14 158.5(2)
C28 Pd1 O1 C14 128.0(3)
C12 N1 C1 C6 -111.4(4)
C10 N1 C1 C6 76.6(5)
C12 N1 C1 C2 70.8(5)
C10 N1 C1 C2 -101.3(4)
C6 C1 C2 C3 4.4(5)
N1 C1 C2 C3 -177.8(3)
C6 C1 C2 C8 -175.7(4)
N1 C1 C2 C8 2.1(5)
C1 C2 C3 C4 -1.4(5)
C8 C2 C3 C4 178.7(4)
C2 C3 C4 C5 -1.2(5)
C2 C3 C4 C9 -179.9(3)
C3 C4 C5 C6 1.0(5)
C9 C4 C5 C6 179.6(3)
C2 C1 C6 C5 -4.6(5)
N1 C1 C6 C5 177.6(3)
C2 C1 C6 C7 176.5(3)
N1 C1 C6 C7 -1.2(5)
C4 C5 C6 C1 1.8(5)
C4 C5 C6 C7 -179.3(3)
C12 N1 C10 C11 -0.5(4)
C1 N1 C10 C11 172.5(3)
N1 C10 C11 N2 0.2(4)
C12 N2 C11 C10 0.1(4)
C13 N2 C11 C10 -177.4(3)
C11 N2 C12 N1 -0.4(4)
C13 N2 C12 N1 177.0(3)
C11 N2 C12 Pd1 -169.7(3)
C13 N2 C12 Pd1 7.7(5)
C10 N1 C12 N2 0.5(4)
C1 N1 C12 N2 -172.3(3)
C10 N1 C12 Pd1 168.2(3)
C1 N1 C12 Pd1 -4.7(6)
C35 Pd1 C12 N2 -147.4(3)
O1 Pd1 C12 N2 26.8(3)
C27 Pd1 C12 N2 133.6(3)
C28 Pd1 C12 N2 7.6(11)
C35 Pd1 C12 N1 46.7(4)
O1 Pd1 C12 N1 -139.1(4)
C27 Pd1 C12 N1 -32.2(6)
C28 Pd1 C12 N1 -158.3(8)
C12 N2 C13 C18 144.6(4)
C11 N2 C13 C18 -38.3(5)
C12 N2 C13 C14 -38.0(5)
C11 N2 C13 C14 139.2(4)
Pd1 O1 C14 C13 36.6(4)
Pd1 O1 C14 C15 -143.3(3)
C18 C13 C14 O1 -171.9(3)
N2 C13 C14 O1 10.8(5)
C18 C13 C14 C15 8.0(5)
N2 C13 C14 C15 -169.3(3)
O1 C14 C15 C16 173.7(3)
C13 C14 C15 C16 -6.3(5)
O1 C14 C15 C19 -5.1(5)
C13 C14 C15 C19 175.0(3)
C14 C15 C16 C17 0.7(6)
C19 C15 C16 C17 179.5(4)
C15 C16 C17 C18 3.6(6)
C15 C16 C17 C23 -178.1(4)
C16 C17 C18 C13 -2.0(6)
C23 C17 C18 C13 179.6(4)
C14 C13 C18 C17 -4.0(6)
N2 C13 C18 C17 173.4(4)
C16 C15 C19 C20 127.4(4)
C14 C15 C19 C20 -53.9(5)
C16 C15 C19 C21 -110.6(4)
C14 C15 C19 C21 68.1(4)
C16 C15 C19 C22 8.6(5)
C14 C15 C19 C22 -172.6(3)
C18 C17 C23 C25 99.2(7)
C16 C17 C23 C25 -79.1(7)
C18 C17 C23 C26 -126.6(7)
C16 C17 C23 C26 55.2(8)
C18 C17 C23 C24 -27.8(7)
C16 C17 C23 C24 154.0(5)
C18 C17 C23 C26' -142.7(8)
C16 C17 C23 C26' 39.0(9)
C18 C17 C23 C25' 118.5(7)
C16 C17 C23 C25' -59.8(7)
C18 C17 C23 C24' 22.0(8)
C16 C17 C23 C24' -156.3(6)
C12 Pd1 C27 C28 -167.4(3)
C35 Pd1 C27 C28 110.7(3)
O1 Pd1 C27 C28 -64.3(3)
C12 Pd1 C27 C34 83.3(4)
C35 Pd1 C27 C34 1.4(2)
O1 Pd1 C27 C34 -173.6(2)
C28 Pd1 C27 C34 -109.3(4)
C34 C27 C28 C29 -6.9(5)
Pd1 C27 C28 C29 -111.3(3)
C34 C27 C28 Pd1 104.4(3)
C12 Pd1 C28 C27 136.9(9)
C35 Pd1 C28 C27 -68.1(3)
O1 Pd1 C28 C27 117.7(3)
C12 Pd1 C28 C29 -118.2(9)
C35 Pd1 C28 C29 36.7(3)
O1 Pd1 C28 C29 -137.4(3)
C27 Pd1 C28 C29 104.9(4)
C27 C28 C29 C30 8.6(4)
Pd1 C28 C29 C30 -68.0(3)
C28 C29 C30 C31 108.6(4)
C28 C29 C30 C34 -6.8(4)
C29 C30 C31 C36 -43.2(4)
C34 C30 C31 C36 73.1(4)
C29 C30 C31 C32 -149.2(3)
C34 C30 C31 C32 -32.8(4)
C36 C31 C32 C33 -57.6(3)
C30 C31 C32 C33 55.2(3)
C31 C32 C33 C34 -57.3(3)
C31 C32 C33 C35 52.3(3)
C28 C27 C34 C33 -108.6(4)
Pd1 C27 C34 C33 -25.7(4)
C28 C27 C34 C30 2.1(4)
Pd1 C27 C34 C30 85.0(3)
C32 C33 C34 C27 149.7(3)
C35 C33 C34 C27 43.5(4)
C32 C33 C34 C30 37.6(3)
C35 C33 C34 C30 -68.7(3)
C31 C30 C34 C27 -121.6(3)
C29 C30 C34 C27 3.2(4)
C31 C30 C34 C33 -2.9(4)
C29 C30 C34 C33 121.9(3)
C32 C33 C35 C36 -28.4(3)
C34 C33 C35 C36 77.0(3)
C32 C33 C35 Pd1 -147.4(2)
C34 C33 C35 Pd1 -42.0(3)
C12 Pd1 C35 C36 115.6(2)
O1 Pd1 C35 C36 29.3(13)
C27 Pd1 C35 C36 -92.6(3)
C28 Pd1 C35 C36 -60.7(3)
C12 Pd1 C35 C33 -129.0(2)
O1 Pd1 C35 C33 144.7(11)
C27 Pd1 C35 C33 22.8(2)
C28 Pd1 C35 C33 54.6(3)
C37 O2 C36 C31 -161.2(3)
C37 O2 C36 C35 85.5(4)
C32 C31 C36 O2 -78.7(3)
C30 C31 C36 O2 175.0(3)
C32 C31 C36 C35 40.9(4)
C30 C31 C36 C35 -65.4(3)
C33 C35 C36 O2 109.3(3)
Pd1 C35 C36 O2 -129.2(3)
C33 C35 C36 C31 -7.5(4)
Pd1 C35 C36 C31 114.0(3)
C36 O2 C37 C38 -176.1(3)
